data_2006679
loop_
_publ_author_name
'Richard J. Staples'
'John P. Fackler Jr'
'Juan Costamagna'

_publ_section_title
;
 Bis(<i>N</i>,<i>N</i>'-dimethylthiourea-<i>S</i>)gold(I) Perchlorate
 and Bis(<i>N</i>,<i>N</i>'-diethylthiourea-<i>S</i>)gold(I)
 Perchlorate
;
_journal_issue 11
_journal_name_full 'Acta Crystallographica Section C'
_journal_page_first 1555
_journal_page_last 1558
_journal_paper_doi 10.1107/S0108270197008317
_journal_volume 53
_journal_year 1997
_chemical_formula_iupac '[Au (C3 H8 N2 S1)2],Cl O4'
_chemical_formula_moiety 'C6 H16 Au1 N4 S2,Cl O4'
_chemical_formula_structural '[Au(SC(NHCH3)2))2]ClO4'
_chemical_formula_sum 'C6 H16 Au Cl N4 O4 S2'
_chemical_formula_weight 504.76
_chemical_name_systematic
;
 N,N'-(dimethylthiourea)gold(I) perchlorate
;
_space_group_IT_number 60
_symmetry_cell_setting orthorhombic
_symmetry_space_group_name_Hall '-P 2n 2ab'
_symmetry_space_group_name_H-M 'P b c n'
_audit_creation_method SHELXL
_cell_angle_alpha 90.00
_cell_angle_beta 90.00
_cell_angle_gamma 90.00
_cell_formula_units_Z 4
_cell_length_a 13.8946(8)
_cell_length_b 16.51300(10)
_cell_length_c 6.4276(4)
_cell_measurement_reflns_used 3103
_cell_measurement_temperature 293(2)
_cell_measurement_theta_max 23
_cell_measurement_theta_min 2
_cell_volume 1474.76(13)
_computing_cell_refinement 'SMART (Siemens, 1995)'
_computing_data_collection 'ASTRO (Siemens, 1995)'
_computing_data_reduction 'SAINT (Siemens, 1995)'
_computing_molecular_graphics 'XP (Siemens, 1994)'
_computing_publication_material 'CIFTAB (Sheldrick, 1993)'
_computing_structure_refinement 'SHELXL-93 (Sheldrick, 1993)'
_computing_structure_solution 'SHELXS-86 (Sheldrick, 1985)'
_diffrn_ambient_temperature 293(2)
_diffrn_measurement_device 'Siemens CCD'
_diffrn_measurement_method '\w '
_diffrn_radiation_monochromator graphite
_diffrn_radiation_source 'fine-focus sealed tube'
_diffrn_radiation_type MoK\a
_diffrn_radiation_wavelength 0.71073
_diffrn_reflns_av_R_equivalents 0.0336
_diffrn_reflns_av_sigmaI/netI 0.0210
_diffrn_reflns_limit_h_max 15
_diffrn_reflns_limit_h_min -15
_diffrn_reflns_limit_k_max 18
_diffrn_reflns_limit_k_min -11
_diffrn_reflns_limit_l_max 7
_diffrn_reflns_limit_l_min -7
_diffrn_reflns_number 4437
_diffrn_reflns_theta_max 23.26
_diffrn_reflns_theta_min 1.92
_diffrn_standards_decay_% <1
_diffrn_standards_interval_count 'start & end'
_diffrn_standards_number '50 frames'
_exptl_absorpt_coefficient_mu 10.450
_exptl_absorpt_correction_T_max 0.593
_exptl_absorpt_correction_T_min 0.332
_exptl_absorpt_correction_type 'Semi-empirical (Blessing, 1995)'
_exptl_crystal_colour colorless
_exptl_crystal_density_diffrn 2.273
_exptl_crystal_density_meas ?
_exptl_crystal_density_method 'not measured'
_exptl_crystal_description needle
_exptl_crystal_F_000 960
_exptl_crystal_size_max 0.30
_exptl_crystal_size_mid 0.15
_exptl_crystal_size_min 0.05
_refine_diff_density_max 0.524
_refine_diff_density_min -0.914
_refine_ls_extinction_method none
_refine_ls_goodness_of_fit_all 1.252
_refine_ls_goodness_of_fit_obs 1.255
_refine_ls_hydrogen_treatment 'H atoms riding'
_refine_ls_matrix_type full
_refine_ls_number_parameters 83
_refine_ls_number_reflns 1054
_refine_ls_number_restraints 12
_refine_ls_restrained_S_all 1.245
_refine_ls_restrained_S_obs 1.247
_refine_ls_R_factor_all 0.0325
_refine_ls_R_factor_obs .0324
_refine_ls_shift/esd_max 0.005
_refine_ls_shift/esd_mean 0.001
_refine_ls_structure_factor_coef Fsqd
_refine_ls_weighting_details 'w = 1/[\s^2^(Fo^2^)+(0.0554P)^2^+9.7787P] where P=(Fo^2^+2Fc^2^)/3'
_refine_ls_weighting_scheme calc
_refine_ls_wR_factor_all 0.1097
_refine_ls_wR_factor_obs .1096
_reflns_number_observed 1048
_reflns_number_total 1054
_reflns_observed_criterion >2sigma(I)
_cod_data_source_file fr1036.cif
_cod_data_source_block 1
_cod_depositor_comments
;
The following automatic conversions were performed:
'_symmetry_cell_setting' value 'Orthorhombic' changed to 'orthorhombic'
according to '/home/saulius/struct/CIF-dictionaries/cif_core.dic'
dictionary named 'cif_core.dic' version 2.4.1 from 2010-06-29.

Automatic conversion script
Id: cif_fix_enum 1527 2010-12-29 10:47:43Z saulius 

The following automatic conversions were performed:

'_exptl_crystal_density_meas' value 'not measured' was changed to '?'
- the value is perceived as not measured.

Automatic conversion script
Id: cif_fix_values 3008 2015-01-20 13:52:24Z robertas 

The following automatic conversions were performed:

'_refine_ls_weighting_scheme' value 'calc w =
1/[\s^2^(Fo^2^)+(0.0554P)^2^+9.7787P] where P=(Fo^2^+2Fc^2^)/3' was
changed to 'calc'. New tag '_refine_ls_weighting_details' was
created. The value of the new tag was set to 'w =
1/[\s^2^(Fo^2^)+(0.0554P)^2^+9.7787P] where P=(Fo^2^+2Fc^2^)/3'.

Automatic conversion script
Id: cif_fix_values 3143 2015-03-26 13:38:13Z robertas 
;
_cod_original_cell_volume 1474.8(2)
_cod_database_code 2006679

loop_
_symmetry_equiv_pos_as_xyz
'x, y, z'
'-x+1/2, -y+1/2, z+1/2'
'-x, y, -z+1/2'
'x+1/2, -y+1/2, -z'
'-x, -y, -z'
'x-1/2, y-1/2, -z-1/2'
'x, -y, z-1/2'
'-x-1/2, y-1/2, z'

loop_
_atom_site_aniso_label
_atom_site_aniso_U_11
_atom_site_aniso_U_22
_atom_site_aniso_U_33
_atom_site_aniso_U_12
_atom_site_aniso_U_13
_atom_site_aniso_U_23
Au1 .0266(4) .0224(4) .0407(4) .000 .0157(2) .000
S1 .0304(13) .0296(13) .0301(11) -.0066(9) .0104(10) -.0120(8)
N1 .017(3) .021(3) .020(3) .002(3) .003(3) -.009(3)
N2 .017(3) .026(3) .024(3) .000(3) .007(3) -.005(3)
C1 .023(4) .012(4) .021(4) .003(3) .000(3) .006(3)
C2 .024(5) .052(6) .033(5) -.005(4) .000(4) -.014(4)
C3 .039(5) .038(5) .031(5) .004(4) -.005(4) -.018(4)
Cl .022(2) .025(2) .028(2) .000 .0081(10) .000
O1 .060(5) .082(6) .043(4) -.049(4) .016(4) -.025(4)
O2 .041(4) .038(4) .044(4) .005(3) .029(3) .016(3)

loop_
_atom_site_label
_atom_site_fract_x
_atom_site_fract_y
_atom_site_fract_z
_atom_site_U_iso_or_equiv
_atom_site_thermal_displace_type
_atom_site_calc_flag
_atom_site_refinement_flags
_atom_site_occupancy
_atom_site_disorder_group
_atom_site_type_symbol
Au1 0 .05045(3) .2500 .0299(3) Uani d S 1 . Au
S1 -.1634(2) .05207(12) .2043(4) .0300(6) Uani d . 1 . S
N1 -.2993(4) .1081(3) .4497(9) .0193(13) Uani d U 1 . N
H1A -.3195(4) .1377(3) .5509(9) .023 Uiso calc R 1 . H
N2 -.1490(4) .1564(4) .5228(10) .0222(14) Uani d U 1 . N
H2A -.0888(4) .1572(4) .4921(10) .027 Uiso calc R 1 . H
C1 -.2067(5) .1096(4) .4084(11) .019(2) Uani d U 1 . C
C2 -.3701(6) .0603(6) .3379(15) .037(2) Uani d . 1 . C
H2B -.4327(6) .0693(6) .3970(15) .055 Uiso calc R 1 . H
H2C -.3540(6) .0039(6) .3485(15) .055 Uiso calc R 1 . H
H2D -.3706(6) .0761(6) .1941(15) .055 Uiso calc R 1 . H
C3 -.1815(7) .2060(6) .6962(14) .036(2) Uani d . 1 . C
H3A -.1276(7) .2342(6) .7550(14) .054 Uiso calc R 1 . H
H3B -.2101(7) .1720(6) .8003(14) .054 Uiso calc R 1 . H
H3C -.2282(7) .2444(6) .6477(14) .054 Uiso calc R 1 . H
Cl -.5000 .1946(2) .7500 .0247(7) Uani d S 1 . Cl
O1 -.5777(6) .1453(5) .6829(12) .062(2) Uani d . 1 . O
O2 -.4676(5) .2438(4) .5809(10) .041(2) Uani d . 1 . O

loop_
_atom_type_symbol
_atom_type_description
_atom_type_scat_dispersion_real
_atom_type_scat_dispersion_imag
_atom_type_scat_source
C C 0.0033 0.0016 'International Tables Vol C Tables 4.2.6.8 and 6.1.1.4'
H H 0.0000 0.0000 'International Tables Vol C Tables 4.2.6.8 and 6.1.1.4'
O O 0.0106 0.0060 'International Tables Vol C Tables 4.2.6.8 and 6.1.1.4'
N N 0.0061 0.0033 'International Tables Vol C Tables 4.2.6.8 and 6.1.1.4'
S S 0.1246 0.1234 'International Tables Vol C Tables 4.2.6.8 and 6.1.1.4'
Cl Cl 0.1484 0.1585 'International Tables Vol C Tables 4.2.6.8 and 6.1.1.4'
Au Au -2.0133 8.8022 'International Tables Vol C Tables 4.2.6.8 and 6.1.1.4'

loop_
_geom_angle_atom_site_label_1
_geom_angle_atom_site_label_2
_geom_angle_atom_site_label_3
_geom_angle_site_symmetry_1
_geom_angle_site_symmetry_3
_geom_angle
_geom_angle_publ_flag
S1 Au1 S1 . 3 178.67(10) y
C1 S1 Au1 . . 104.8(3) y
C1 N1 C2 . . 125.0(6) n
C1 N2 C3 . . 124.2(6) n
N1 C1 N2 . . 119.2(7) n
N1 C1 S1 . . 119.0(6) n
N2 C1 S1 . . 121.8(6) n
O1 Cl O1 . 3_456 110.0(8) ?
O1 Cl O2 . . 109.5(4) n
O1 Cl O2 3_456 . 108.5(4) ?
O1 Cl O2 . 3_456 108.5(4) ?
O1 Cl O2 3_456 3_456 109.5(4) ?
O2 Cl O2 . 3_456 110.8(5) ?

loop_
_geom_bond_atom_site_label_1
_geom_bond_atom_site_label_2
_geom_bond_site_symmetry_2
_geom_bond_distance
_geom_bond_publ_flag
Au1 S1 . 2.289(3) y
Au1 S1 3 2.289(3) ?
S1 C1 . 1.728(7) y
N1 C1 . 1.313(9) y
N1 C2 . 1.452(10) y
N2 C1 . 1.334(10) n
N2 C3 . 1.455(10) n
Cl O1 . 1.420(7) n
Cl O1 3_456 1.420(7) ?
Cl O2 . 1.430(6) n
Cl O2 3_456 1.430(6) ?
